data_4002499
loop_
_publ_author_name
'Gregory, D.H.'
'O'Meara, P.M.'
'Short, S.'
'Gordon, A.G.'
'Hodges, J.P.'
'Jorgensen, J.D.'

_publ_section_title
;
 Structure of lithium nitride and transition-metal-doped derivatives,
 Li3-x-y Mx N (M = Ni, Cu): a powder neutron diffraction study
;
_journal_name_full 'Chemistry of Materials (1,1989-)'
_journal_page_first 2063
_journal_page_last 2070
_journal_volume 14
_journal_year 2002
_chemical_formula_sum 'Li2.92 N'
_space_group_IT_number 191
_symmetry_space_group_name_Hall '-P 6 2'
_symmetry_space_group_name_H-M 'P 6/m m m'
_cell_angle_alpha 90
_cell_angle_beta 90
_cell_angle_gamma 120
_cell_formula_units_Z 1
_cell_length_a 3.6576
_cell_length_b 3.6576
_cell_length_c 3.8735
_cell_volume 44.877
_citation_journal_id_ASTM CMATEX
_cod_data_source_file Gregory_CMATEX_2002_1122.cif
_cod_data_source_block Li2.92N1
_cod_original_cell_volume 44.87729
_cod_original_formula_sum 'Li2.92 N1'
_cod_database_code 4002499

loop_
_symmetry_equiv_pos_as_xyz
x,y,z
x-y,x,z
-y,x-y,z
-x,-y,z
-x+y,-x,z
y,-x+y,z
-y,-x,-z
x-y,-y,-z
x,x-y,-z
y,x,-z
-x+y,y,-z
-x,-x+y,-z
-x,-y,-z
-x+y,-x,-z
y,-x+y,-z
x,y,-z
x-y,x,-z
-y,x-y,-z
y,x,z
-x+y,y,z
-x,-x+y,z
-y,-x,z
x-y,-y,z
x,x-y,z

loop_
_atom_site_label
_atom_site_type_symbol
_atom_site_fract_x
_atom_site_fract_y
_atom_site_fract_z
_atom_site_occupancy
_atom_site_U_iso_or_equiv
Li2 Li+1 0.6667 0.3333 0 0.96 0.0
N1 N-3 0 0 0 1 0.0
Li1 Li+1 0 0 0.5 1 0.0
